data_7063105
loop_
_publ_author_name
'Wu, Mengxiang'
'Chen, Ling'
'Yang, Xiaohan'
'Li, Yahong'

_publ_section_title
;
 Magnesium(ii) complexes supported by indole- and pyrrole-containing
 Schiff-base ligands: syntheses, structures, and applications as
 precatalysts in the hydroboration of nitriles and alkynes
;
_journal_issue 16
_journal_name_full 'New Journal of Chemistry'
_journal_page_first 7125
_journal_page_last 7133
_journal_paper_doi 10.1039/D4NJ00492B
_journal_volume 48
_journal_year 2024
_chemical_formula_moiety 'C40 H50 Br1.854 Mg2 N8 O'
_chemical_formula_sum 'C40 H50 Br1.86 Mg2 N8 O'
_chemical_formula_weight 855.73
_space_group_crystal_system monoclinic
_space_group_IT_number 14
_space_group_name_Hall '-P 2ybc'
_space_group_name_H-M_alt 'P 1 21/c 1'
_atom_sites_solution_hydrogens geom
_atom_sites_solution_primary dual
_audit_creation_date 2024-03-08
_audit_creation_method
;
Olex2 1.3
(compiled 2020.11.12 svn.r5f609507 for OlexSys, GUI svn.r6408)
;
_audit_update_record
;
2024-03-18 deposited with the CCDC.	2024-03-19 downloaded from the CCDC.
;
_cell_angle_alpha 90
_cell_angle_beta 95.9610(10)
_cell_angle_gamma 90
_cell_formula_units_Z 4
_cell_length_a 9.4766(4)
_cell_length_b 13.9573(5)
_cell_length_c 31.4956(11)
_cell_measurement_reflns_used 9190
_cell_measurement_temperature 150.00
_cell_measurement_theta_max 26.22
_cell_measurement_theta_min 2.44
_cell_volume 4143.3(3)
_computing_cell_refinement 'SAINT V8.40B (?, 2016)'
_computing_data_collection 'Bruker SMART APEX II diffractometer'
_computing_data_reduction 'SAINT V8.40B (?, 2016)'
_computing_molecular_graphics 'Olex2 1.3 (Dolomanov et al., 2009)'
_computing_publication_material 'Olex2 1.3 (Dolomanov et al., 2009)'
_computing_structure_refinement 'SHELXL 2018/3 (Sheldrick, 2015)'
_computing_structure_solution 'SHELXT 2018/2 (Sheldrick, 2018)'
_diffrn_ambient_temperature 150.00
_diffrn_measured_fraction_theta_full 0.998
_diffrn_measured_fraction_theta_max 0.990
_diffrn_measurement_device_type 'Bruker APEX-II CCD'
_diffrn_measurement_method '\f and \w scans'
_diffrn_radiation_type MoK\a
_diffrn_radiation_wavelength 0.71073
_diffrn_reflns_av_R_equivalents 0.0919
_diffrn_reflns_av_unetI/netI 0.0367
_diffrn_reflns_Laue_measured_fraction_full 0.998
_diffrn_reflns_Laue_measured_fraction_max 0.990
_diffrn_reflns_limit_h_max 11
_diffrn_reflns_limit_h_min -11
_diffrn_reflns_limit_k_max 17
_diffrn_reflns_limit_k_min -17
_diffrn_reflns_limit_l_max 39
_diffrn_reflns_limit_l_min -39
_diffrn_reflns_number 117735
_diffrn_reflns_point_group_measured_fraction_full 0.998
_diffrn_reflns_point_group_measured_fraction_max 0.990
_diffrn_reflns_theta_full 25.242
_diffrn_reflns_theta_max 26.533
_diffrn_reflns_theta_min 2.608
_diffrn_source_current 1.0
_diffrn_source_power 0.05
_diffrn_source_voltage 50.0
_diffrn_standards_number 0
_exptl_absorpt_coefficient_mu 1.888
_exptl_absorpt_correction_T_max 0.7454
_exptl_absorpt_correction_T_min 0.5389
_exptl_absorpt_correction_type multi-scan
_exptl_absorpt_process_details
;
SADABS-2016/2 (Bruker,2016/2) was used for absorption correction.
wR2(int) was 0.1067 before and 0.0908 after correction.
The Ratio of minimum to maximum transmission is 0.7230.
The \l/2 correction factor is Not present.
;
_exptl_crystal_colour colourless
_exptl_crystal_colour_primary colourless
_exptl_crystal_density_diffrn 1.372
_exptl_crystal_description block
_exptl_crystal_F_000 1772
_exptl_crystal_size_max 0.04
_exptl_crystal_size_mid 0.03
_exptl_crystal_size_min 0.02
_refine_diff_density_max 0.388
_refine_diff_density_min -0.312
_refine_diff_density_rms 0.061
_refine_ls_extinction_method none
_refine_ls_goodness_of_fit_ref 1.051
_refine_ls_hydrogen_treatment constr
_refine_ls_matrix_type full
_refine_ls_number_parameters 502
_refine_ls_number_reflns 8523
_refine_ls_number_restraints 14
_refine_ls_restrained_S_all 1.053
_refine_ls_R_factor_all 0.0503
_refine_ls_R_factor_gt 0.0332
_refine_ls_shift/su_max 0.003
_refine_ls_shift/su_mean 0.000
_refine_ls_structure_factor_coef Fsqd
_refine_ls_weighting_details 'w=1/[\s^2^(Fo^2^)+(0.0265P)^2^+3.3867P] where P=(Fo^2^+2Fc^2^)/3'
_refine_ls_weighting_scheme calc
_refine_ls_wR_factor_gt 0.0734
_refine_ls_wR_factor_ref 0.0816
_reflns_Friedel_coverage 0.000
_reflns_number_gt 6813
_reflns_number_total 8523
_reflns_threshold_expression 'I > 2\s(I)'
_cod_data_source_file d4nj00492b2.cif
_cod_data_source_block 4-2
_cod_depositor_comments 'Adding full bibliography for 7063101--7063105.cif.'
_cod_database_code 7063105
_shelx_shelxl_version_number 2018/3
_shelx_space_group_comment
;
The symmetry employed for this shelxl refinement is uniquely defined
by the following loop, which should always be used as a source of
symmetry information in preference to the above space-group names.
They are only intended as comments.
;
_shelx_estimated_absorpt_t_max 0.963
_shelx_estimated_absorpt_t_min 0.928
_olex2_refinement_description
;
1. Fixed Uiso
 At 1.2 times of:
  All C(H) groups, All C(H,H) groups, All C(H,H,H,H) groups
 At 1.5 times of:
  All C(H,H,H) groups
2. Restrained distances
 C37-C38 \\sim C37-C41
 with sigma of 0.02
 C38-C39 \\sim C41-C01I
 with sigma of 0.02
 C41-C01I \\sim C39-C38
 with sigma of 0.01
 C40-C39 \\sim C40-C01I
 with sigma of 0.02
 C41-C37 \\sim C38-C37
 with sigma of 0.01
 C01I-C40 \\sim C39-C40
 with sigma of 0.01
 C37-C39 \\sim C37-C01I
 with sigma of 0.04
 C38-C40 \\sim C41-C40
 with sigma of 0.04
3. Uiso/Uaniso restraints and constraints
Uanis(C39) \\sim Ueq: with sigma of 0.01 and sigma for terminal atoms of 0.02
4. Others
 Fixed Sof: H37A(0.85) H37B(0.85) H37C(0.15) H37D(0.15) C38(0.85) H38A(0.85)
 H38B(0.85) H40A(0.7) H40B(0.7) H40C(0.3) H40D(0.3) C39(0.7) H39A(0.7)
 H39B(0.7) C41(0.15) H41A(0.15) H41B(0.15) C01I(0.3) H01A(0.3) H01B(0.3)
5.a Secondary CH2 refined with riding coordinates:
 C34(H34A,H34B), C15(H15A,H15B), C16(H16A,H16B), C33(H33A,H33B), C28(H28A,
 H28B), C10(H10A,H10B), C37(H37A,H37B), C37(H37C,H37D), C38(H38A,H38B),
 C40(H40A,H40B), C40(H40C,H40D), C39(H39A,H39B), C41(H41A,H41B), C01I(H01A,H01B)
5.b Aromatic/amide H refined with riding coordinates:
 C27(H27), C20(H20), C7(H7), C9(H9), C21(H21), C30(H30), C22(H22), C32(H32),
 C5(H5), C2(H2), C25(H25), C14(H14), C31(H31), C23(H23), C3(H3), C12(H12),
 C13(H13), C4(H4)
5.c Idealised Me refined as rotating group:
 C35(H35A,H35B,H35C), C36(H36A,H36B,H36C), C17(H17A,H17B,H17C), C18(H18A,H18B,
 H18C)
;
_olex2_submission_special_instructions 'No special instructions were received'

loop_
_space_group_symop_operation_xyz
'x, y, z'
'-x, y+1/2, -z+1/2'
'-x, -y, -z'
'x, -y-1/2, z-1/2'

loop_
_atom_site_label
_atom_site_type_symbol
_atom_site_fract_x
_atom_site_fract_y
_atom_site_fract_z
_atom_site_U_iso_or_equiv
_atom_site_adp_type
_atom_site_occupancy
_atom_site_site_symmetry_order
_atom_site_calc_flag
_atom_site_refinement_flags_posn
_atom_site_refinement_flags_adp
_atom_site_refinement_flags_occupancy
_atom_site_disorder_assembly
_atom_site_disorder_group
Br2 Br 0.72127(3) 0.25732(2) 0.63804(2) 0.03230(10) Uani 0.9422(15) 1 d . . . . .
Br1 Br 0.45672(3) 0.39294(2) 0.56750(2) 0.03224(10) Uani 0.9122(15) 1 d . . . . .
Mg2 Mg 0.47989(8) 0.20995(5) 0.59057(3) 0.02911(19) Uani 1 1 d . . . . .
Mg1 Mg 0.56444(8) 0.41407(5) 0.64753(2) 0.02960(19) Uani 1 1 d . . . . .
O1 O 0.39049(19) 0.27518(14) 0.65013(6) 0.0426(5) Uani 1 1 d . . . . .
N8 N 0.6015(2) 0.17307(13) 0.53236(6) 0.0297(4) Uani 1 1 d . . . . .
N7 N 0.2660(2) 0.18805(14) 0.46058(6) 0.0321(5) Uani 1 1 d . . . . .
N3 N 0.9186(2) 0.48868(16) 0.73884(7) 0.0378(5) Uani 1 1 d . . . . .
N1 N 0.4165(2) 0.51229(14) 0.66583(6) 0.0309(4) Uani 1 1 d . . . . .
N4 N 0.7299(2) 0.52048(14) 0.63083(6) 0.0312(4) Uani 1 1 d . . . . .
N6 N 0.2674(2) 0.17528(14) 0.55879(6) 0.0314(4) Uani 1 1 d . . . . .
N5 N 0.4542(2) 0.06856(14) 0.61128(6) 0.0298(4) Uani 1 1 d . . . . .
N2 N 0.6157(2) 0.41360(14) 0.71704(6) 0.0308(4) Uani 1 1 d . . . . .
C35 C 0.6947(3) 0.24944(18) 0.51806(9) 0.0375(6) Uani 1 1 d . . . . .
H35A H 0.637014 0.304960 0.508229 0.056 Uiso 1 1 calc R U . . .
H35B H 0.745062 0.225267 0.494604 0.056 Uiso 1 1 calc R U . . .
H35C H 0.763699 0.268513 0.541914 0.056 Uiso 1 1 calc R U . . .
C34 C 0.5020(3) 0.14063(16) 0.49578(7) 0.0300(5) Uani 1 1 d . . . . .
H34A H 0.440019 0.089928 0.505649 0.036 Uiso 1 1 calc R U . . .
H34B H 0.557117 0.112174 0.473907 0.036 Uiso 1 1 calc R U . . .
C8 C 0.4276(2) 0.52433(17) 0.70951(7) 0.0297(5) Uani 1 1 d . . . . .
C29 C 0.1538(3) 0.18572(17) 0.48503(8) 0.0335(5) Uani 1 1 d . . . . .
C11 C 0.8364(3) 0.43654(19) 0.76425(8) 0.0372(6) Uani 1 1 d . . . . .
C15 C 0.9100(3) 0.48247(19) 0.69251(8) 0.0375(6) Uani 1 1 d . . . . .
H15A H 0.877133 0.417615 0.683398 0.045 Uiso 1 1 calc R U . . .
H15B H 1.005761 0.491910 0.683289 0.045 Uiso 1 1 calc R U . . .
C16 C 0.8090(3) 0.55696(17) 0.67069(8) 0.0335(5) Uani 1 1 d . . . . .
H16A H 0.740356 0.576789 0.690666 0.040 Uiso 1 1 calc R U . . .
H16B H 0.864021 0.614259 0.663943 0.040 Uiso 1 1 calc R U . . .
C27 C 0.2344(3) 0.08765(18) 0.56606(8) 0.0325(5) Uani 1 1 d . . . . .
H27 H 0.146687 0.062253 0.553584 0.039 Uiso 1 1 calc R U . . .
C6 C 0.2573(2) 0.62602(16) 0.68459(8) 0.0296(5) Uani 1 1 d . . . . .
C19 C 0.5194(3) -0.00435(16) 0.63507(7) 0.0300(5) Uani 1 1 d . . . . .
C36 C 0.6925(3) 0.09016(17) 0.54628(8) 0.0355(6) Uani 1 1 d . . . . .
H36A H 0.760430 0.109165 0.570401 0.053 Uiso 1 1 calc R U . . .
H36B H 0.744064 0.068794 0.522585 0.053 Uiso 1 1 calc R U . . .
H36C H 0.633192 0.037713 0.555053 0.053 Uiso 1 1 calc R U . . .
C33 C 0.4085(3) 0.22186(17) 0.47518(8) 0.0325(5) Uani 1 1 d . . . . .
H33A H 0.402186 0.273952 0.496238 0.039 Uiso 1 1 calc R U . . .
H33B H 0.453037 0.248381 0.450653 0.039 Uiso 1 1 calc R U . . .
C20 C 0.6496(3) -0.00392(17) 0.66106(7) 0.0327(5) Uani 1 1 d . . . . .
H20 H 0.705908 0.052479 0.664106 0.039 Uiso 1 1 calc R U . . .
C24 C 0.4366(3) -0.09013(17) 0.63086(8) 0.0325(5) Uani 1 1 d . . . . .
C1 C 0.3112(2) 0.57468(16) 0.65046(8) 0.0303(5) Uani 1 1 d . . . . .
C7 C 0.3341(2) 0.59192(17) 0.72250(8) 0.0310(5) Uani 1 1 d . . . . .
H7 H 0.323670 0.611323 0.750916 0.037 Uiso 1 1 calc R U . . .
C26 C 0.3290(3) 0.02871(17) 0.59277(7) 0.0311(5) Uani 1 1 d . . . . .
C28 C 0.1636(3) 0.22820(19) 0.52861(8) 0.0357(6) Uani 1 1 d . . . . .
H28A H 0.068982 0.226403 0.539300 0.043 Uiso 1 1 calc R U . . .
H28B H 0.193062 0.296074 0.527233 0.043 Uiso 1 1 calc R U . . .
C9 C 0.5336(2) 0.47007(17) 0.73526(8) 0.0301(5) Uani 1 1 d . . . . .
H9 H 0.542804 0.475994 0.765472 0.036 Uiso 1 1 calc R U . . .
C21 C 0.6935(3) -0.08674(18) 0.68186(8) 0.0388(6) Uani 1 1 d . . . . .
H21 H 0.780865 -0.087288 0.699615 0.047 Uiso 1 1 calc R U . . .
C30 C 0.0466(3) 0.13437(19) 0.46276(8) 0.0388(6) Uani 1 1 d . . . . .
H30 H -0.043871 0.121168 0.471867 0.047 Uiso 1 1 calc R U . . .
C22 C 0.6110(3) -0.17144(18) 0.67741(9) 0.0430(7) Uani 1 1 d . . . . .
H22 H 0.644671 -0.227819 0.692028 0.052 Uiso 1 1 calc R U . . .
C32 C 0.2301(3) 0.13863(18) 0.42350(8) 0.0362(6) Uani 1 1 d . . . . .
H32 H 0.289216 0.129501 0.401259 0.043 Uiso 1 1 calc R U . . .
C5 C 0.1495(3) 0.69474(17) 0.67522(9) 0.0347(6) Uani 1 1 d . . . . .
H5 H 0.111816 0.728714 0.697618 0.042 Uiso 1 1 calc R U . . .
C2 C 0.2585(3) 0.59331(18) 0.60798(8) 0.0374(6) Uani 1 1 d . . . . .
H2 H 0.293940 0.559721 0.585102 0.045 Uiso 1 1 calc R U . . .
C25 C 0.3140(3) -0.06703(18) 0.60329(8) 0.0348(6) Uani 1 1 d . . . . .
H25 H 0.237423 -0.108373 0.593925 0.042 Uiso 1 1 calc R U . . .
C14 C 0.9998(3) 0.5524(2) 0.76362(9) 0.0485(7) Uani 1 1 d . . . . .
H14 H 1.064867 0.596958 0.753777 0.058 Uiso 1 1 calc R U . . .
C31 C 0.0952(3) 0.10466(18) 0.42381(8) 0.0382(6) Uani 1 1 d . . . . .
H31 H 0.043640 0.067997 0.402013 0.046 Uiso 1 1 calc R U . . .
C10 C 0.7286(3) 0.36625(19) 0.74617(8) 0.0357(6) Uani 1 1 d . . . . .
H10A H 0.685077 0.334506 0.769721 0.043 Uiso 1 1 calc R U . . .
H10B H 0.775490 0.316370 0.730241 0.043 Uiso 1 1 calc R U . . .
C17 C 0.8305(3) 0.4861(2) 0.60096(9) 0.0429(6) Uani 1 1 d . . . . .
H17A H 0.885187 0.431953 0.613826 0.064 Uiso 1 1 calc R U . . .
H17B H 0.895300 0.538120 0.595191 0.064 Uiso 1 1 calc R U . . .
H17C H 0.777303 0.465561 0.574155 0.064 Uiso 1 1 calc R U . . .
C23 C 0.4841(3) -0.17377(18) 0.65253(8) 0.0400(6) Uani 1 1 d . . . . .
H23 H 0.429104 -0.230799 0.649964 0.048 Uiso 1 1 calc R U . . .
C3 C 0.1540(3) 0.66154(18) 0.60032(9) 0.0407(6) Uani 1 1 d . . . . .
H3 H 0.117494 0.674922 0.571696 0.049 Uiso 1 1 calc R U . . .
C18 C 0.6517(3) 0.60310(17) 0.60982(9) 0.0415(6) Uani 1 1 d . . . . .
H18A H 0.597876 0.581616 0.583278 0.062 Uiso 1 1 calc R U . . .
H18B H 0.719421 0.652741 0.603365 0.062 Uiso 1 1 calc R U . . .
H18C H 0.586294 0.629334 0.628988 0.062 Uiso 1 1 calc R U . . .
C12 C 0.8682(3) 0.4681(2) 0.80515(9) 0.0502(7) Uani 1 1 d . . . . .
H12 H 0.827774 0.445106 0.829565 0.060 Uiso 1 1 calc R U . . .
C13 C 0.9716(3) 0.5411(3) 0.80490(10) 0.0566(8) Uani 1 1 d . . . . .
H13 H 1.013547 0.575634 0.828959 0.068 Uiso 1 1 calc R U . . .
C4 C 0.0999(3) 0.71199(18) 0.63377(9) 0.0393(6) Uani 1 1 d . . . . .
H4 H 0.027856 0.758654 0.627368 0.047 Uiso 1 1 calc R U . . .
C37 C 0.2407(3) 0.3045(2) 0.64579(10) 0.0485(7) Uani 1 1 d D . . . .
H37A H 0.182274 0.258894 0.627434 0.058 Uiso 0.85 1 calc R U P A 1
H37B H 0.229780 0.369247 0.633033 0.058 Uiso 0.85 1 calc R U P A 1
H37C H 0.231400 0.371179 0.655857 0.058 Uiso 0.15 1 calc R U P B 2
H37D H 0.200097 0.300655 0.615589 0.058 Uiso 0.15 1 calc R U P B 2
C38 C 0.1976(4) 0.3044(3) 0.68949(12) 0.0582(10) Uani 0.85 1 d D . P C 1
H38A H 0.195590 0.370604 0.700733 0.070 Uiso 0.85 1 calc R U P C 1
H38B H 0.101973 0.275969 0.689741 0.070 Uiso 0.85 1 calc R U P C 1
C40 C 0.4090(4) 0.2148(2) 0.68843(9) 0.0564(8) Uani 1 1 d D . . . .
H40A H 0.394180 0.146414 0.680812 0.068 Uiso 0.7 1 calc R U P D 1
H40B H 0.505527 0.222546 0.703345 0.068 Uiso 0.7 1 calc R U P D 1
H40C H 0.458640 0.154895 0.682010 0.068 Uiso 0.3 1 calc R U P E 2
H40D H 0.467962 0.248863 0.711445 0.068 Uiso 0.3 1 calc R U P E 2
C39 C 0.3028(5) 0.2472(4) 0.71520(15) 0.0581(12) Uani 0.7 1 d D U P C 1
H39A H 0.348264 0.286155 0.739103 0.070 Uiso 0.7 1 calc R U P C 1
H39B H 0.256514 0.191395 0.727321 0.070 Uiso 0.7 1 calc R U P C 1
C41 C 0.1682(13) 0.2388(12) 0.6719(6) 0.050(5) Uani 0.15 1 d D . P C 2
H41A H 0.116177 0.189876 0.653637 0.060 Uiso 0.15 1 calc R U P C 2
H41B H 0.099242 0.273999 0.687544 0.060 Uiso 0.15 1 calc R U P C 2
C01I C 0.2761(8) 0.1925(8) 0.7022(3) 0.051(3) Uani 0.3 1 d D . P C 2
H01A H 0.270137 0.217043 0.731451 0.061 Uiso 0.3 1 calc R U P C 2
H01B H 0.261510 0.122223 0.702291 0.061 Uiso 0.3 1 calc R U P C 2

loop_
_atom_site_aniso_label
_atom_site_aniso_U_11
_atom_site_aniso_U_22
_atom_site_aniso_U_33
_atom_site_aniso_U_23
_atom_site_aniso_U_13
_atom_site_aniso_U_12
Br2 0.03123(15) 0.02193(14) 0.04303(16) -0.00140(10) 0.00057(11) 0.00137(10)
Br1 0.04211(17) 0.02118(14) 0.03280(15) -0.00094(10) 0.00094(11) 0.00167(11)
Mg2 0.0309(4) 0.0218(4) 0.0342(4) 0.0012(3) 0.0014(3) 0.0006(3)
Mg1 0.0330(4) 0.0246(4) 0.0309(4) 0.0013(3) 0.0018(3) 0.0041(3)
O1 0.0405(10) 0.0494(11) 0.0390(10) 0.0138(8) 0.0099(8) 0.0156(9)
N8 0.0298(10) 0.0223(10) 0.0373(11) 0.0025(8) 0.0046(9) 0.0022(8)
N7 0.0359(11) 0.0288(11) 0.0306(10) 0.0038(8) -0.0009(9) 0.0064(9)
N3 0.0276(11) 0.0464(13) 0.0385(12) 0.0110(10) -0.0010(9) -0.0018(10)
N1 0.0329(11) 0.0276(10) 0.0314(10) 0.0007(8) -0.0010(9) 0.0063(9)
N4 0.0366(11) 0.0251(10) 0.0313(11) 0.0026(8) 0.0016(9) -0.0013(8)
N6 0.0307(11) 0.0331(11) 0.0302(10) -0.0009(9) 0.0023(8) 0.0023(9)
N5 0.0304(10) 0.0260(10) 0.0326(10) 0.0015(8) 0.0016(8) -0.0017(8)
N2 0.0262(10) 0.0302(11) 0.0355(11) 0.0064(9) 0.0011(8) 0.0019(8)
C35 0.0336(14) 0.0326(14) 0.0478(15) 0.0028(11) 0.0108(12) -0.0019(11)
C34 0.0335(13) 0.0257(12) 0.0306(12) 0.0003(10) 0.0031(10) 0.0022(10)
C8 0.0259(12) 0.0312(13) 0.0313(12) 0.0015(10) 0.0003(10) -0.0002(10)
C29 0.0329(13) 0.0318(13) 0.0346(13) 0.0020(10) -0.0020(11) 0.0081(10)
C11 0.0268(13) 0.0448(15) 0.0394(14) 0.0141(12) -0.0003(11) 0.0035(11)
C15 0.0312(13) 0.0411(15) 0.0406(14) 0.0073(11) 0.0053(11) -0.0015(11)
C16 0.0365(14) 0.0284(12) 0.0351(13) 0.0028(10) 0.0010(11) -0.0047(10)
C27 0.0278(12) 0.0379(14) 0.0318(12) -0.0024(10) 0.0032(10) -0.0028(10)
C6 0.0240(12) 0.0227(11) 0.0415(13) 0.0001(10) 0.0006(10) -0.0039(9)
C19 0.0361(13) 0.0243(12) 0.0299(12) -0.0002(9) 0.0053(10) 0.0002(10)
C36 0.0366(14) 0.0300(13) 0.0396(14) 0.0005(11) 0.0027(11) 0.0089(11)
C33 0.0348(13) 0.0290(12) 0.0334(13) 0.0043(10) 0.0014(10) 0.0029(10)
C20 0.0402(14) 0.0240(12) 0.0334(13) -0.0014(10) 0.0023(11) 0.0016(10)
C24 0.0371(14) 0.0257(12) 0.0359(13) -0.0013(10) 0.0100(11) -0.0042(10)
C1 0.0303(12) 0.0244(11) 0.0351(13) 0.0016(10) -0.0016(10) -0.0001(10)
C7 0.0280(12) 0.0300(13) 0.0347(13) -0.0043(10) 0.0020(10) -0.0014(10)
C26 0.0304(13) 0.0318(13) 0.0317(12) -0.0006(10) 0.0053(10) -0.0057(10)
C28 0.0341(13) 0.0381(14) 0.0342(13) 0.0000(11) 0.0004(11) 0.0086(11)
C9 0.0276(12) 0.0312(13) 0.0309(12) 0.0021(10) 0.0001(10) -0.0026(10)
C21 0.0475(16) 0.0323(14) 0.0355(13) 0.0002(11) -0.0009(12) 0.0062(12)
C30 0.0320(14) 0.0398(15) 0.0431(15) 0.0029(12) -0.0030(11) 0.0068(11)
C22 0.0617(19) 0.0241(13) 0.0438(15) 0.0071(11) 0.0075(14) 0.0071(12)
C32 0.0452(15) 0.0327(13) 0.0295(12) 0.0019(10) -0.0017(11) 0.0121(11)
C5 0.0275(13) 0.0237(12) 0.0526(16) -0.0011(11) 0.0031(11) -0.0024(10)
C2 0.0412(15) 0.0323(13) 0.0373(14) 0.0001(11) -0.0030(11) 0.0047(11)
C25 0.0355(14) 0.0286(13) 0.0413(14) -0.0038(11) 0.0092(11) -0.0086(11)
C14 0.0328(14) 0.0641(19) 0.0470(16) 0.0106(14) -0.0032(12) -0.0109(14)
C31 0.0417(15) 0.0333(13) 0.0364(13) 0.0004(11) -0.0107(11) 0.0088(11)
C10 0.0307(13) 0.0382(14) 0.0376(13) 0.0127(11) 0.0014(11) 0.0059(11)
C17 0.0484(16) 0.0412(15) 0.0410(15) 0.0003(12) 0.0130(13) -0.0074(13)
C23 0.0506(17) 0.0250(12) 0.0457(15) 0.0033(11) 0.0117(13) -0.0027(12)
C3 0.0402(15) 0.0341(14) 0.0451(15) 0.0095(12) -0.0084(12) 0.0006(12)
C18 0.0519(17) 0.0256(13) 0.0442(15) 0.0091(11) -0.0083(13) -0.0033(12)
C12 0.0380(15) 0.075(2) 0.0365(15) 0.0140(14) -0.0022(12) -0.0057(15)
C13 0.0419(17) 0.083(2) 0.0416(16) 0.0035(16) -0.0096(13) -0.0178(16)
C4 0.0292(13) 0.0260(13) 0.0614(18) 0.0088(12) -0.0019(12) 0.0015(10)
C37 0.0336(15) 0.0554(18) 0.0571(18) 0.0026(14) 0.0083(13) 0.0128(13)
C38 0.043(2) 0.073(3) 0.061(2) -0.017(2) 0.0165(18) -0.001(2)
C40 0.076(2) 0.0551(19) 0.0411(16) 0.0203(14) 0.0199(15) 0.0192(17)
C39 0.059(3) 0.073(3) 0.046(3) 0.005(2) 0.020(2) -0.009(3)
C41 0.032(10) 0.030(10) 0.091(16) 0.009(10) 0.019(10) -0.008(8)
C01I 0.050(6) 0.046(6) 0.057(7) 0.009(5) 0.004(5) -0.029(5)

loop_
_atom_type_symbol
_atom_type_description
_atom_type_scat_dispersion_real
_atom_type_scat_dispersion_imag
_atom_type_scat_source
C C 0.0033 0.0016 'International Tables Vol C Tables 4.2.6.8 and 6.1.1.4'
H H 0.0000 0.0000 'International Tables Vol C Tables 4.2.6.8 and 6.1.1.4'
Br Br -0.2901 2.4595 'International Tables Vol C Tables 4.2.6.8 and 6.1.1.4'
Mg Mg 0.0486 0.0363 'International Tables Vol C Tables 4.2.6.8 and 6.1.1.4'
N N 0.0061 0.0033 'International Tables Vol C Tables 4.2.6.8 and 6.1.1.4'
O O 0.0106 0.0060 'International Tables Vol C Tables 4.2.6.8 and 6.1.1.4'

loop_
_geom_angle_atom_site_label_1
_geom_angle_atom_site_label_2
_geom_angle_atom_site_label_3
_geom_angle
_geom_angle_site_symmetry_1
_geom_angle_site_symmetry_3
_geom_angle_publ_flag
Mg1 Br2 Mg2 79.20(2) . . ?
Mg1 Br1 Mg2 80.41(2) . . ?
Br1 Mg2 Br2 87.53(2) . . ?
O1 Mg2 Br2 79.33(5) . . ?
O1 Mg2 Br1 79.48(5) . . ?
N8 Mg2 Br2 91.74(6) . . ?
N8 Mg2 Br1 91.77(5) . . ?
N8 Mg2 O1 167.68(8) . . ?
N6 Mg2 Br2 172.66(6) . . ?
N6 Mg2 Br1 92.36(6) . . ?
N6 Mg2 O1 93.44(7) . . ?
N6 Mg2 N8 95.60(8) . . ?
N5 Mg2 Br2 100.26(6) . . ?
N5 Mg2 Br1 168.13(7) . . ?
N5 Mg2 O1 93.08(8) . . ?
N5 Mg2 N8 96.88(8) . . ?
N5 Mg2 N6 78.76(8) . . ?
Br1 Mg1 Br2 88.06(2) . . ?
O1 Mg1 Br2 75.57(4) . . ?
O1 Mg1 Br1 76.01(5) . . ?
N1 Mg1 Br2 164.76(7) . . ?
N1 Mg1 Br1 97.65(6) . . ?
N1 Mg1 O1 92.03(7) . . ?
N1 Mg1 N4 97.76(8) . . ?
N1 Mg1 N2 79.13(8) . . ?
N4 Mg1 Br2 95.98(6) . . ?
N4 Mg1 Br1 93.45(6) . . ?
N4 Mg1 O1 166.52(7) . . ?
N2 Mg1 Br2 92.36(6) . . ?
N2 Mg1 Br1 167.97(6) . . ?
N2 Mg1 O1 92.44(7) . . ?
N2 Mg1 N4 98.47(8) . . ?
Mg2 O1 Mg1 88.91(6) . . ?
C37 O1 Mg2 117.64(16) . . ?
C37 O1 Mg1 113.97(16) . . ?
C40 O1 Mg2 114.60(16) . . ?
C40 O1 Mg1 116.14(18) . . ?
C40 O1 C37 105.6(2) . . ?
C35 N8 Mg2 116.12(15) . . ?
C34 N8 Mg2 110.73(14) . . ?
C34 N8 C35 109.54(19) . . ?
C34 N8 C36 107.17(18) . . ?
C36 N8 Mg2 105.12(14) . . ?
C36 N8 C35 107.68(19) . . ?
C29 N7 C33 125.1(2) . . ?
C32 N7 C29 109.1(2) . . ?
C32 N7 C33 124.9(2) . . ?
C11 N3 C15 125.0(2) . . ?
C14 N3 C11 109.3(2) . . ?
C14 N3 C15 125.5(2) . . ?
C8 N1 Mg1 111.86(15) . . ?
C1 N1 Mg1 143.52(16) . . ?
C1 N1 C8 104.57(19) . . ?
C16 N4 Mg1 109.26(14) . . ?
C16 N4 C17 110.2(2) . . ?
C16 N4 C18 107.14(18) . . ?
C17 N4 Mg1 116.16(15) . . ?
C17 N4 C18 106.9(2) . . ?
C18 N4 Mg1 106.67(15) . . ?
C27 N6 Mg2 110.75(16) . . ?
C27 N6 C28 115.3(2) . . ?
C28 N6 Mg2 133.71(16) . . ?
C19 N5 Mg2 143.73(16) . . ?
C19 N5 C26 104.47(19) . . ?
C26 N5 Mg2 111.65(15) . . ?
C9 N2 Mg1 111.28(16) . . ?
C9 N2 C10 115.3(2) . . ?
C10 N2 Mg1 133.36(16) . . ?
N8 C35 H35A 109.5 . . ?
N8 C35 H35B 109.5 . . ?
N8 C35 H35C 109.5 . . ?
H35A C35 H35B 109.5 . . ?
H35A C35 H35C 109.5 . . ?
H35B C35 H35C 109.5 . . ?
N8 C34 H34A 108.9 . . ?
N8 C34 H34B 108.9 . . ?
N8 C34 C33 113.22(19) . . ?
H34A C34 H34B 107.7 . . ?
C33 C34 H34A 108.9 . . ?
C33 C34 H34B 108.9 . . ?
N1 C8 C7 113.1(2) . . ?
N1 C8 C9 118.3(2) . . ?
C7 C8 C9 128.5(2) . . ?
N7 C29 C28 121.9(2) . . ?
C30 C29 N7 107.4(2) . . ?
C30 C29 C28 130.5(2) . . ?
N3 C11 C10 122.2(2) . . ?
C12 C11 N3 107.1(2) . . ?
C12 C11 C10 130.6(2) . . ?
N3 C15 H15A 109.2 . . ?
N3 C15 H15B 109.2 . . ?
N3 C15 C16 112.2(2) . . ?
H15A C15 H15B 107.9 . . ?
C16 C15 H15A 109.2 . . ?
C16 C15 H15B 109.2 . . ?
N4 C16 C15 112.6(2) . . ?
N4 C16 H16A 109.1 . . ?
N4 C16 H16B 109.1 . . ?
C15 C16 H16A 109.1 . . ?
C15 C16 H16B 109.1 . . ?
H16A C16 H16B 107.8 . . ?
N6 C27 H27 119.9 . . ?
N6 C27 C26 120.2(2) . . ?
C26 C27 H27 119.9 . . ?
C7 C6 C1 105.9(2) . . ?
C5 C6 C1 119.4(2) . . ?
C5 C6 C7 134.7(2) . . ?
N5 C19 C20 129.2(2) . . ?
N5 C19 C24 111.0(2) . . ?
C20 C19 C24 119.8(2) . . ?
N8 C36 H36A 109.5 . . ?
N8 C36 H36B 109.5 . . ?
N8 C36 H36C 109.5 . . ?
H36A C36 H36B 109.5 . . ?
H36A C36 H36C 109.5 . . ?
H36B C36 H36C 109.5 . . ?
N7 C33 C34 111.58(19) . . ?
N7 C33 H33A 109.3 . . ?
N7 C33 H33B 109.3 . . ?
C34 C33 H33A 109.3 . . ?
C34 C33 H33B 109.3 . . ?
H33A C33 H33B 108.0 . . ?
C19 C20 H20 120.7 . . ?
C21 C20 C19 118.5(2) . . ?
C21 C20 H20 120.7 . . ?
C25 C24 C19 105.9(2) . . ?
C23 C24 C19 120.5(2) . . ?
C23 C24 C25 133.6(2) . . ?
N1 C1 C6 110.8(2) . . ?
N1 C1 C2 128.8(2) . . ?
C2 C1 C6 120.3(2) . . ?
C8 C7 C6 105.6(2) . . ?
C8 C7 H7 127.2 . . ?
C6 C7 H7 127.2 . . ?
N5 C26 C27 118.5(2) . . ?
N5 C26 C25 113.0(2) . . ?
C25 C26 C27 128.5(2) . . ?
N6 C28 H28A 109.4 . . ?
N6 C28 H28B 109.4 . . ?
C29 C28 N6 111.4(2) . . ?
C29 C28 H28A 109.4 . . ?
C29 C28 H28B 109.4 . . ?
H28A C28 H28B 108.0 . . ?
N2 C9 C8 119.4(2) . . ?
N2 C9 H9 120.3 . . ?
C8 C9 H9 120.3 . . ?
C20 C21 H21 119.3 . . ?
C20 C21 C22 121.3(3) . . ?
C22 C21 H21 119.3 . . ?
C29 C30 H30 126.1 . . ?
C29 C30 C31 107.8(2) . . ?
C31 C30 H30 126.1 . . ?
C21 C22 H22 119.3 . . ?
C23 C22 C21 121.4(2) . . ?
C23 C22 H22 119.3 . . ?
N7 C32 H32 125.7 . . ?
C31 C32 N7 108.6(2) . . ?
C31 C32 H32 125.7 . . ?
C6 C5 H5 120.3 . . ?
C4 C5 C6 119.4(2) . . ?
C4 C5 H5 120.3 . . ?
C1 C2 H2 120.9 . . ?
C3 C2 C1 118.3(2) . . ?
C3 C2 H2 120.9 . . ?
C24 C25 H25 127.2 . . ?
C26 C25 C24 105.6(2) . . ?
C26 C25 H25 127.2 . . ?
N3 C14 H14 125.8 . . ?
C13 C14 N3 108.3(3) . . ?
C13 C14 H14 125.8 . . ?
C30 C31 H31 126.5 . . ?
C32 C31 C30 107.1(2) . . ?
C32 C31 H31 126.5 . . ?
N2 C10 H10A 109.4 . . ?
N2 C10 H10B 109.4 . . ?
C11 C10 N2 111.4(2) . . ?
C11 C10 H10A 109.4 . . ?
C11 C10 H10B 109.4 . . ?
H10A C10 H10B 108.0 . . ?
N4 C17 H17A 109.5 . . ?
N4 C17 H17B 109.5 . . ?
N4 C17 H17C 109.5 . . ?
H17A C17 H17B 109.5 . . ?
H17A C17 H17C 109.5 . . ?
H17B C17 H17C 109.5 . . ?
C24 C23 H23 120.7 . . ?
C22 C23 C24 118.5(2) . . ?
C22 C23 H23 120.7 . . ?
C2 C3 H3 119.1 . . ?
C2 C3 C4 121.7(2) . . ?
C4 C3 H3 119.1 . . ?
N4 C18 H18A 109.5 . . ?
N4 C18 H18B 109.5 . . ?
N4 C18 H18C 109.5 . . ?
H18A C18 H18B 109.5 . . ?
H18A C18 H18C 109.5 . . ?
H18B C18 H18C 109.5 . . ?
C11 C12 H12 125.9 . . ?
C11 C12 C13 108.2(3) . . ?
C13 C12 H12 125.9 . . ?
C14 C13 C12 107.1(3) . . ?
C14 C13 H13 126.5 . . ?
C12 C13 H13 126.5 . . ?
C5 C4 C3 120.8(2) . . ?
C5 C4 H4 119.6 . . ?
C3 C4 H4 119.6 . . ?
O1 C37 H37A 110.6 . . ?
O1 C37 H37B 110.6 . . ?
O1 C37 H37C 110.5 . . ?
O1 C37 H37D 110.5 . . ?
O1 C37 C38 105.8(2) . . ?
H37A C37 H37B 108.7 . . ?
H37C C37 H37D 108.7 . . ?
C38 C37 H37A 110.6 . . ?
C38 C37 H37B 110.6 . . ?
C41 C37 O1 106.3(6) . . ?
C41 C37 H37C 110.5 . . ?
C41 C37 H37D 110.5 . . ?
C37 C38 H38A 110.5 . . ?
C37 C38 H38B 110.5 . . ?
H38A C38 H38B 108.7 . . ?
C39 C38 C37 106.2(3) . . ?
C39 C38 H38A 110.5 . . ?
C39 C38 H38B 110.5 . . ?
O1 C40 H40A 110.6 . . ?
O1 C40 H40B 110.6 . . ?
O1 C40 H40C 109.6 . . ?
O1 C40 H40D 109.6 . . ?
H40A C40 H40B 108.8 . . ?
H40C C40 H40D 108.1 . . ?
C39 C40 O1 105.5(3) . . ?
C39 C40 H40A 110.6 . . ?
C39 C40 H40B 110.6 . . ?
C01I C40 O1 110.2(4) . . ?
C01I C40 H40C 109.6 . . ?
C01I C40 H40D 109.6 . . ?
C38 C39 H39A 109.9 . . ?
C38 C39 H39B 109.9 . . ?
C40 C39 C38 108.9(3) . . ?
C40 C39 H39A 109.9 . . ?
C40 C39 H39B 109.9 . . ?
H39A C39 H39B 108.3 . . ?
C37 C41 H41A 110.1 . . ?
C37 C41 H41B 110.1 . . ?
C37 C41 C01I 107.9(8) . . ?
H41A C41 H41B 108.4 . . ?
C01I C41 H41A 110.1 . . ?
C01I C41 H41B 110.1 . . ?
C40 C01I C41 106.6(7) . . ?
C40 C01I H01A 110.4 . . ?
C40 C01I H01B 110.4 . . ?
C41 C01I H01A 110.4 . . ?
C41 C01I H01B 110.4 . . ?
H01A C01I H01B 108.6 . . ?

loop_
_geom_bond_atom_site_label_1
_geom_bond_atom_site_label_2
_geom_bond_distance
_geom_bond_site_symmetry_2
_geom_bond_publ_flag
Br2 Mg2 2.6823(8) . ?
Br2 Mg1 2.6791(8) . ?
Br1 Mg2 2.6582(8) . ?
Br1 Mg1 2.6359(8) . ?
Mg2 O1 2.3227(19) . ?
Mg2 N8 2.322(2) . ?
Mg2 N6 2.207(2) . ?
Mg2 N5 2.100(2) . ?
Mg1 O1 2.552(2) . ?
Mg1 N1 2.085(2) . ?
Mg1 N4 2.261(2) . ?
Mg1 N2 2.193(2) . ?
O1 C37 1.470(3) . ?
O1 C40 1.468(3) . ?
N8 C35 1.484(3) . ?
N8 C34 1.482(3) . ?
N8 C36 1.482(3) . ?
N7 C29 1.377(3) . ?
N7 C33 1.459(3) . ?
N7 C32 1.368(3) . ?
N3 C11 1.381(3) . ?
N3 C15 1.455(3) . ?
N3 C14 1.367(4) . ?
N1 C8 1.379(3) . ?
N1 C1 1.374(3) . ?
N4 C16 1.483(3) . ?
N4 C17 1.487(3) . ?
N4 C18 1.488(3) . ?
N6 C27 1.289(3) . ?
N6 C28 1.491(3) . ?
N5 C19 1.372(3) . ?
N5 C26 1.383(3) . ?
N2 C9 1.284(3) . ?
N2 C10 1.490(3) . ?
C35 H35A 0.9800 . ?
C35 H35B 0.9800 . ?
C35 H35C 0.9800 . ?
C34 H34A 0.9900 . ?
C34 H34B 0.9900 . ?
C34 C33 1.540(3) . ?
C8 C7 1.385(3) . ?
C8 C9 1.440(3) . ?
C29 C28 1.489(3) . ?
C29 C30 1.374(4) . ?
C11 C10 1.486(4) . ?
C11 C12 1.365(4) . ?
C15 H15A 0.9900 . ?
C15 H15B 0.9900 . ?
C15 C16 1.528(3) . ?
C16 H16A 0.9900 . ?
C16 H16B 0.9900 . ?
C27 H27 0.9500 . ?
C27 C26 1.426(3) . ?
C6 C1 1.429(3) . ?
C6 C7 1.415(3) . ?
C6 C5 1.410(3) . ?
C19 C20 1.408(3) . ?
C19 C24 1.430(3) . ?
C36 H36A 0.9800 . ?
C36 H36B 0.9800 . ?
C36 H36C 0.9800 . ?
C33 H33A 0.9900 . ?
C33 H33B 0.9900 . ?
C20 H20 0.9500 . ?
C20 C21 1.372(3) . ?
C24 C25 1.414(4) . ?
C24 C23 1.402(3) . ?
C1 C2 1.403(3) . ?
C7 H7 0.9500 . ?
C26 C25 1.388(3) . ?
C28 H28A 0.9900 . ?
C28 H28B 0.9900 . ?
C9 H9 0.9500 . ?
C21 H21 0.9500 . ?
C21 C22 1.416(4) . ?
C30 H30 0.9500 . ?
C30 C31 1.417(4) . ?
C22 H22 0.9500 . ?
C22 C23 1.366(4) . ?
C32 H32 0.9500 . ?
C32 C31 1.364(4) . ?
C5 H5 0.9500 . ?
C5 C4 1.362(4) . ?
C2 H2 0.9500 . ?
C2 C3 1.377(4) . ?
C25 H25 0.9500 . ?
C14 H14 0.9500 . ?
C14 C13 1.363(4) . ?
C31 H31 0.9500 . ?
C10 H10A 0.9900 . ?
C10 H10B 0.9900 . ?
C17 H17A 0.9800 . ?
C17 H17B 0.9800 . ?
C17 H17C 0.9800 . ?
C23 H23 0.9500 . ?
C3 H3 0.9500 . ?
C3 C4 1.408(4) . ?
C18 H18A 0.9800 . ?
C18 H18B 0.9800 . ?
C18 H18C 0.9800 . ?
C12 H12 0.9500 . ?
C12 C13 1.413(4) . ?
C13 H13 0.9500 . ?
C4 H4 0.9500 . ?
C37 H37A 0.9900 . ?
C37 H37B 0.9900 . ?
C37 H37C 0.9900 . ?
C37 H37D 0.9900 . ?
C37 C38 1.476(4) . ?
C37 C41 1.451(9) . ?
C38 H38A 0.9900 . ?
C38 H38B 0.9900 . ?
C38 C39 1.456(6) . ?
C40 H40A 0.9900 . ?
C40 H40B 0.9900 . ?
C40 H40C 0.9900 . ?
C40 H40D 0.9900 . ?
C40 C39 1.451(5) . ?
C40 C01I 1.409(7) . ?
C39 H39A 0.9900 . ?
C39 H39B 0.9900 . ?
C41 H41A 0.9900 . ?
C41 H41B 0.9900 . ?
C41 C01I 1.474(10) . ?
C01I H01A 0.9900 . ?
C01I H01B 0.9900 . ?

loop_
_geom_torsion_atom_site_label_1
_geom_torsion_atom_site_label_2
_geom_torsion_atom_site_label_3
_geom_torsion_atom_site_label_4
_geom_torsion
_geom_torsion_site_symmetry_1
_geom_torsion_site_symmetry_2
_geom_torsion_site_symmetry_3
_geom_torsion_site_symmetry_4
_geom_torsion_publ_flag
Mg2 O1 C37 C38 157.3(2) . . . . ?
Mg2 O1 C37 C41 111.6(9) . . . . ?
Mg2 O1 C40 C39 -158.2(3) . . . . ?
Mg2 O1 C40 C01I -120.3(6) . . . . ?
Mg2 N8 C34 C33 70.9(2) . . . . ?
Mg2 N6 C27 C26 1.9(3) . . . . ?
Mg2 N6 C28 C29 109.1(2) . . . . ?
Mg2 N5 C19 C20 6.0(4) . . . . ?
Mg2 N5 C19 C24 -173.6(2) . . . . ?
Mg2 N5 C26 C27 -4.3(3) . . . . ?
Mg2 N5 C26 C25 175.41(17) . . . . ?
Mg1 O1 C37 C38 -100.7(3) . . . . ?
Mg1 O1 C37 C41 -146.3(9) . . . . ?
Mg1 O1 C40 C39 100.2(3) . . . . ?
Mg1 O1 C40 C01I 138.1(6) . . . . ?
Mg1 N1 C8 C7 177.71(16) . . . . ?
Mg1 N1 C8 C9 -0.3(3) . . . . ?
Mg1 N1 C1 C6 -176.4(2) . . . . ?
Mg1 N1 C1 C2 1.8(5) . . . . ?
Mg1 N4 C16 C15 72.6(2) . . . . ?
Mg1 N2 C9 C8 -1.2(3) . . . . ?
Mg1 N2 C10 C11 107.4(2) . . . . ?
O1 C37 C38 C39 -18.0(4) . . . . ?
O1 C37 C41 C01I 18.5(16) . . . . ?
O1 C40 C39 C38 16.1(5) . . . . ?
O1 C40 C01I C41 0.5(13) . . . . ?
N8 C34 C33 N7 -144.1(2) . . . . ?
N7 C29 C28 N6 -66.0(3) . . . . ?
N7 C29 C30 C31 0.1(3) . . . . ?
N7 C32 C31 C30 -0.1(3) . . . . ?
N3 C11 C10 N2 -61.8(3) . . . . ?
N3 C11 C12 C13 0.1(3) . . . . ?
N3 C15 C16 N4 -144.3(2) . . . . ?
N3 C14 C13 C12 -0.5(4) . . . . ?
N1 C8 C7 C6 -0.1(3) . . . . ?
N1 C8 C9 N2 1.0(3) . . . . ?
N1 C1 C2 C3 -178.3(2) . . . . ?
N6 C27 C26 N5 1.6(3) . . . . ?
N6 C27 C26 C25 -178.1(2) . . . . ?
N5 C19 C20 C21 -179.8(2) . . . . ?
N5 C19 C24 C25 -0.6(3) . . . . ?
N5 C19 C24 C23 179.9(2) . . . . ?
N5 C26 C25 C24 0.8(3) . . . . ?
C35 N8 C34 C33 -58.4(2) . . . . ?
C8 N1 C1 C6 0.4(3) . . . . ?
C8 N1 C1 C2 178.5(2) . . . . ?
C29 N7 C33 C34 88.5(3) . . . . ?
C29 N7 C32 C31 0.2(3) . . . . ?
C29 C30 C31 C32 0.0(3) . . . . ?
C11 N3 C15 C16 92.8(3) . . . . ?
C11 N3 C14 C13 0.6(3) . . . . ?
C11 C12 C13 C14 0.3(4) . . . . ?
C15 N3 C11 C10 0.6(4) . . . . ?
C15 N3 C11 C12 -175.2(2) . . . . ?
C15 N3 C14 C13 175.4(3) . . . . ?
C27 N6 C28 C29 -64.5(3) . . . . ?
C27 C26 C25 C24 -179.5(2) . . . . ?
C6 C1 C2 C3 -0.3(4) . . . . ?
C6 C5 C4 C3 0.6(4) . . . . ?
C19 N5 C26 C27 179.1(2) . . . . ?
C19 N5 C26 C25 -1.2(3) . . . . ?
C19 C20 C21 C22 0.4(4) . . . . ?
C19 C24 C25 C26 -0.1(3) . . . . ?
C19 C24 C23 C22 -0.4(4) . . . . ?
C36 N8 C34 C33 -174.96(19) . . . . ?
C33 N7 C29 C28 6.7(4) . . . . ?
C33 N7 C29 C30 -169.6(2) . . . . ?
C33 N7 C32 C31 169.7(2) . . . . ?
C20 C19 C24 C25 179.7(2) . . . . ?
C20 C19 C24 C23 0.2(4) . . . . ?
C20 C21 C22 C23 -0.6(4) . . . . ?
C24 C19 C20 C21 -0.2(4) . . . . ?
C1 N1 C8 C7 -0.2(3) . . . . ?
C1 N1 C8 C9 -178.2(2) . . . . ?
C1 C6 C7 C8 0.3(3) . . . . ?
C1 C6 C5 C4 -0.9(3) . . . . ?
C1 C2 C3 C4 -0.1(4) . . . . ?
C7 C8 C9 N2 -176.6(2) . . . . ?
C7 C6 C1 N1 -0.4(3) . . . . ?
C7 C6 C1 C2 -178.8(2) . . . . ?
C7 C6 C5 C4 178.5(3) . . . . ?
C26 N5 C19 C20 -179.3(2) . . . . ?
C26 N5 C19 C24 1.1(3) . . . . ?
C28 N6 C27 C26 176.9(2) . . . . ?
C28 C29 C30 C31 -175.8(2) . . . . ?
C9 N2 C10 C11 -68.6(3) . . . . ?
C9 C8 C7 C6 177.7(2) . . . . ?
C21 C22 C23 C24 0.6(4) . . . . ?
C30 C29 C28 N6 109.3(3) . . . . ?
C32 N7 C29 C28 176.1(2) . . . . ?
C32 N7 C29 C30 -0.2(3) . . . . ?
C32 N7 C33 C34 -79.4(3) . . . . ?
C5 C6 C1 N1 179.1(2) . . . . ?
C5 C6 C1 C2 0.8(3) . . . . ?
C5 C6 C7 C8 -179.2(3) . . . . ?
C2 C3 C4 C5 0.0(4) . . . . ?
C25 C24 C23 C22 -179.8(3) . . . . ?
C14 N3 C11 C10 175.4(2) . . . . ?
C14 N3 C11 C12 -0.4(3) . . . . ?
C14 N3 C15 C16 -81.2(3) . . . . ?
C10 N2 C9 C8 175.7(2) . . . . ?
C10 C11 C12 C13 -175.2(3) . . . . ?
C17 N4 C16 C15 -56.2(3) . . . . ?
C23 C24 C25 C26 179.3(3) . . . . ?
C18 N4 C16 C15 -172.2(2) . . . . ?
C12 C11 C10 N2 112.9(3) . . . . ?
C37 O1 C40 C39 -27.1(4) . . . . ?
C37 O1 C40 C01I 10.7(6) . . . . ?
C37 C38 C39 C40 1.1(5) . . . . ?
C37 C41 C01I C40 -11.9(17) . . . . ?
C40 O1 C37 C38 28.0(3) . . . . ?
C40 O1 C37 C41 -17.7(10) . . . . ?
